data_7050255
loop_
_publ_author_name
'Drew, Michael G. B.'
'Hill, Clement'
'Hudson, Michael J.'
'Iveson, Peter B.'
'Madic, Charles'
'Vaillant, Ludovic'
'Youngs, Tristan G. A.'

_publ_section_title
;
 Separation of lanthanides and actinides(iii) using tridentate
 benzimidazole, benzoxazole and benzothiazole ligands
;
_journal_issue 4
_journal_name_full 'New Journal of Chemistry'
_journal_page_first 462
_journal_paper_doi 10.1039/b314321j
_journal_volume 28
_journal_year 2004
_chemical_formula_sum 'C21 H14 N7 O11 Pr'
_chemical_formula_weight 681.30
_chemical_name_systematic
;
?
;
_space_group_IT_number 2
_symmetry_cell_setting triclinic
_symmetry_space_group_name_Hall '-P 1'
_symmetry_space_group_name_H-M 'P -1'
_atom_sites_solution_hydrogens geom
_atom_sites_solution_primary direct
_atom_sites_solution_secondary difmap
_audit_creation_method SHELXL-97
_cell_angle_alpha 99.735(10)
_cell_angle_beta 98.239(10)
_cell_angle_gamma 93.805(10)
_cell_formula_units_Z 2
_cell_length_a 8.769(12)
_cell_length_b 9.483(12)
_cell_length_c 15.525(17)
_cell_measurement_temperature 293(2)
_cell_volume 1254(3)
_computing_cell_refinement XDS
_computing_data_collection 'XDS (Kabsch, 1991)'
_computing_data_reduction XDS
_computing_molecular_graphics PLATON(Spek,1994)
_computing_structure_refinement 'SHELXL-93 (Sheldrick, 1993)'
_computing_structure_solution 'SHELXS-86 (Sheldrick, 1990)'
_diffrn_ambient_temperature 293(2)
_diffrn_measurement_device 'Marresearch Image Plate'
_diffrn_measurement_method '95 frames at 2^o intervals, counting time 2 min.'
_diffrn_radiation_monochromator graphite
_diffrn_radiation_source 'fine-focus sealed tube'
_diffrn_radiation_type MoK\a
_diffrn_radiation_wavelength 0.71073
_diffrn_reflns_av_R_equivalents 0.0000
_diffrn_reflns_av_sigmaI/netI 0.0229
_diffrn_reflns_limit_h_max 10
_diffrn_reflns_limit_h_min 0
_diffrn_reflns_limit_k_max 11
_diffrn_reflns_limit_k_min -11
_diffrn_reflns_limit_l_max 18
_diffrn_reflns_limit_l_min -19
_diffrn_reflns_number 4377
_diffrn_reflns_theta_max 25.97
_diffrn_reflns_theta_min 2.35
_exptl_absorpt_coefficient_mu 2.017
_exptl_absorpt_correction_T_max 1.000
_exptl_absorpt_correction_T_min 0.546
_exptl_absorpt_correction_type DIFABS
_exptl_crystal_density_diffrn 1.805
_exptl_crystal_density_method 'not measured'
_exptl_crystal_F_000 672
_refine_diff_density_max 1.601
_refine_diff_density_min -1.929
_refine_diff_density_rms 0.240
_refine_ls_extinction_coef 0.015(2)
_refine_ls_extinction_expression Fc^*^=kFc[1+0.001xFc^2^\l^3^/sin(2\q)]^-1/4^
_refine_ls_extinction_method SHELXL
_refine_ls_goodness_of_fit_ref 0.961
_refine_ls_hydrogen_treatment mixed
_refine_ls_matrix_type full
_refine_ls_number_parameters 363
_refine_ls_number_reflns 4377
_refine_ls_number_restraints 0
_refine_ls_restrained_S_all 0.961
_refine_ls_R_factor_all 0.0531
_refine_ls_R_factor_gt 0.0458
_refine_ls_shift/su_max 0.351
_refine_ls_shift/su_mean 0.016
_refine_ls_structure_factor_coef Fsqd
_refine_ls_weighting_details 'w=1/[\s^2^(Fo^2^)+(0.1632P)^2^+0.0000P] where P=(Fo^2^+2Fc^2^)/3'
_refine_ls_weighting_scheme calc
_refine_ls_wR_factor_gt 0.1487
_refine_ls_wR_factor_ref 0.1644
_reflns_number_gt 3957
_reflns_number_total 4377
_reflns_threshold_expression >2sigma(I)
_cod_data_source_file b314321j.txt
_cod_data_source_block 2-Pr
_cod_depositor_comments
;
The following automatic conversions were performed:

'_refine_ls_weighting_scheme' value 'calc
w=1/[\s^2^(Fo^2^)+(0.1632P)^2^+0.0000P] where P=(Fo^2^+2Fc^2^)/3' was
changed to 'calc'. New tag '_refine_ls_weighting_details' was
created. The value of the new tag was set to
'w=1/[\s^2^(Fo^2^)+(0.1632P)^2^+0.0000P] where P=(Fo^2^+2Fc^2^)/3'.

Automatic conversion script
Id: cif_fix_values 3143 2015-03-26 13:38:13Z robertas 
;
_cod_original_sg_symbol_H-M P-1
_cod_database_code 7050255

loop_
_symmetry_equiv_pos_as_xyz
'x, y, z'
'-x, -y, -z'

loop_
_atom_site_label
_atom_site_type_symbol
_atom_site_fract_x
_atom_site_fract_y
_atom_site_fract_z
_atom_site_U_iso_or_equiv
_atom_site_adp_type
_atom_site_occupancy
_atom_site_calc_flag
_atom_site_refinement_flags
_atom_site_disorder_assembly
_atom_site_disorder_group
Pr1 Pr 0.66466(3) 0.74912(2) 0.758107(16) 0.0340(2) Uani 1 d . . .
N21 N 0.4766(5) 0.6207(5) 0.8481(3) 0.0348(9) Uani 1 d . . .
C22 C 0.4280(6) 0.4857(6) 0.8197(4) 0.0361(11) Uani 1 d . . .
O23 O 0.3432(4) 0.4246(4) 0.8719(3) 0.0405(8) Uani 1 d . . .
C24 C 0.3322(6) 0.5353(6) 0.9426(4) 0.0389(12) Uani 1 d . . .
C25 C 0.2542(8) 0.5339(7) 1.0116(4) 0.0524(15) Uani 1 d . . .
H25 H 0.1981 0.4513 1.0190 0.063 Uiso 1 calc R . .
C26 C 0.2625(8) 0.6632(7) 1.0708(4) 0.0543(16) Uani 1 d . . .
H26 H 0.2123 0.6671 1.1199 0.065 Uiso 1 calc R . .
C27 C 0.3440(9) 0.7857(9) 1.0579(5) 0.0579(18) Uani 1 d . . .
H27 H 0.3490 0.8698 1.0992 0.069 Uiso 1 calc R . .
C28 C 0.4191(8) 0.7869(7) 0.9844(5) 0.0511(16) Uani 1 d . . .
H28 H 0.4700 0.8706 0.9746 0.061 Uiso 1 calc R . .
C29 C 0.4142(6) 0.6569(6) 0.9266(3) 0.0369(11) Uani 1 d . . .
N11 N 0.5425(5) 0.4751(5) 0.6917(3) 0.0369(10) Uani 1 d . . .
C12 C 0.4556(6) 0.4004(6) 0.7367(4) 0.0372(11) Uani 1 d . . .
C13 C 0.3956(7) 0.2595(6) 0.7056(4) 0.0482(14) Uani 1 d . . .
H13 H 0.3377 0.2108 0.7390 0.058 Uiso 1 calc R . .
C14 C 0.4233(8) 0.1924(6) 0.6239(5) 0.0540(16) Uani 1 d . . .
H14 H 0.3817 0.0986 0.6008 0.065 Uiso 1 calc R . .
C15 C 0.5123(7) 0.2648(6) 0.5774(4) 0.0453(13) Uani 1 d . . .
H15 H 0.5335 0.2209 0.5227 0.054 Uiso 1 calc R . .
C16 C 0.5711(6) 0.4066(6) 0.6138(4) 0.0364(11) Uani 1 d . . .
N31 N 0.7357(5) 0.6208(5) 0.6047(3) 0.0373(10) Uani 1 d . . .
C34 C 0.8032(6) 0.5418(6) 0.4718(4) 0.0383(11) Uani 1 d . . .
C35 C 0.8723(7) 0.5358(8) 0.3968(4) 0.0443(13) Uani 1 d . . .
H35 H 0.8545 0.4574 0.3505 0.053 Uiso 1 calc R . .
C36 C 0.9706(8) 0.6566(8) 0.3962(5) 0.0562(16) Uani 1 d . . .
H36 H 1.0212 0.6596 0.3478 0.067 Uiso 1 calc R . .
C37 C 0.9958(8) 0.7739(8) 0.4662(5) 0.0548(17) Uani 1 d . . .
H37 H 1.0615 0.8530 0.4624 0.066 Uiso 1 calc R . .
C38 C 0.9264(8) 0.7758(8) 0.5403(5) 0.0578(19) Uani 1 d . . .
H38 H 0.9456 0.8532 0.5873 0.069 Uiso 1 calc R . .
C39 C 0.8255(7) 0.6556(6) 0.5418(4) 0.0405(12) Uani 1 d . . .
C32 C 0.6717(6) 0.4932(6) 0.5713(3) 0.0350(11) Uani 1 d . . .
O33 O 0.7037(4) 0.4349(4) 0.4912(3) 0.0413(9) Uani 1 d . . .
O51 O 0.6751(7) 0.9310(5) 0.6535(3) 0.0602(13) Uani 1 d . . .
O52 O 0.7949(6) 1.0056(6) 0.7861(4) 0.0648(14) Uani 1 d . . .
N53 N 0.7573(7) 1.0306(6) 0.7084(4) 0.0549(14) Uani 1 d . . .
O54 O 0.7942(9) 1.1430(6) 0.6879(6) 0.103(2) Uani 1 d . . .
O41 O 0.3925(5) 0.7565(5) 0.6783(3) 0.0535(11) Uani 1 d . . .
O42 O 0.4609(5) 0.9207(4) 0.7939(3) 0.0477(10) Uani 1 d . . .
N43 N 0.3609(6) 0.8695(5) 0.7268(4) 0.0422(12) Uani 1 d . . .
O44 O 0.2463(6) 0.9293(6) 0.7066(4) 0.0605(14) Uani 1 d . . .
N71 N 0.7706(7) 0.8394(6) 0.9296(4) 0.0535(14) Uani 1 d . . .
C72 C 0.8091(7) 0.8769(8) 1.0025(4) 0.0527(16) Uani 1 d . . .
C73 C 0.8523(12) 0.9301(15) 1.0976(5) 0.099(4) Uani 1 d . . .
H73A H 0.9083 1.0233 1.1072 0.119 Uiso 1 calc R . .
H73B H 0.9163 0.8650 1.1234 0.119 Uiso 1 calc R . .
H73C H 0.7605 0.9369 1.1246 0.119 Uiso 1 calc R . .
O61 O 0.8371(6) 0.5631(5) 0.8028(3) 0.0571(11) Uani 1 d . . .
N63 N 0.9647(7) 0.6298(10) 0.7959(5) 0.066(2) Uani 1 d . . .
O64 O 1.0856(7) 0.5727(10) 0.8084(4) 0.086(2) Uani 1 d . . .
O62 O 0.9579(6) 0.7509(7) 0.7758(4) 0.0662(14) Uani 1 d . . .

loop_
_atom_site_aniso_label
_atom_site_aniso_U_11
_atom_site_aniso_U_22
_atom_site_aniso_U_33
_atom_site_aniso_U_23
_atom_site_aniso_U_13
_atom_site_aniso_U_12
Pr1 0.0342(3) 0.0340(3) 0.0318(3) 0.00118(16) 0.00545(14) 0.00117(14)
N21 0.038(2) 0.038(2) 0.031(2) 0.0106(19) 0.0070(17) 0.0070(18)
C22 0.027(2) 0.039(3) 0.041(3) 0.004(2) 0.005(2) 0.0024(19)
O23 0.045(2) 0.0360(17) 0.042(2) 0.0057(17) 0.0129(17) 0.0052(15)
C24 0.042(3) 0.039(3) 0.039(3) 0.009(2) 0.012(2) 0.012(2)
C25 0.058(4) 0.055(3) 0.053(3) 0.020(3) 0.022(3) 0.016(3)
C26 0.063(4) 0.064(4) 0.045(3) 0.019(3) 0.023(3) 0.019(3)
C27 0.063(4) 0.066(4) 0.046(4) 0.002(3) 0.015(3) 0.017(3)
C28 0.055(4) 0.044(3) 0.055(4) 0.002(3) 0.020(3) 0.002(3)
C29 0.040(3) 0.045(3) 0.029(2) 0.014(2) 0.006(2) 0.011(2)
N11 0.028(2) 0.034(2) 0.046(3) -0.002(2) 0.0078(19) 0.0042(17)
C12 0.033(3) 0.038(3) 0.041(3) 0.007(2) 0.006(2) 0.006(2)
C13 0.049(3) 0.034(3) 0.063(4) 0.010(3) 0.011(3) 0.007(2)
C14 0.056(4) 0.032(3) 0.070(4) -0.002(3) 0.008(3) -0.003(2)
C15 0.048(3) 0.037(3) 0.046(3) -0.005(3) 0.005(3) 0.008(2)
C16 0.030(2) 0.038(3) 0.041(3) 0.002(2) 0.008(2) 0.006(2)
N31 0.033(2) 0.040(2) 0.037(2) 0.000(2) 0.0068(18) 0.0019(18)
C34 0.037(3) 0.047(3) 0.032(2) 0.007(2) 0.008(2) 0.010(2)
C35 0.045(3) 0.060(3) 0.033(3) 0.013(3) 0.011(2) 0.015(3)
C36 0.048(3) 0.071(4) 0.051(3) 0.006(3) 0.022(3) 0.002(3)
C37 0.051(4) 0.058(4) 0.061(4) 0.019(3) 0.021(3) 0.003(3)
C38 0.053(4) 0.053(4) 0.065(4) -0.008(3) 0.025(3) -0.005(3)
C39 0.038(3) 0.043(3) 0.042(3) 0.008(3) 0.009(2) 0.009(2)
C32 0.028(2) 0.044(3) 0.031(2) 0.000(2) 0.0028(19) 0.007(2)
O33 0.043(2) 0.0417(19) 0.038(2) -0.0007(17) 0.0120(16) 0.0034(16)
O51 0.089(4) 0.054(3) 0.044(2) 0.016(2) 0.019(3) 0.015(3)
O52 0.059(3) 0.054(3) 0.074(4) 0.002(3) 0.006(3) -0.015(2)
N53 0.054(3) 0.053(3) 0.068(4) 0.025(3) 0.024(3) 0.006(3)
O54 0.103(5) 0.070(4) 0.153(7) 0.058(4) 0.039(5) -0.004(3)
O41 0.055(3) 0.041(2) 0.051(2) -0.010(2) -0.013(2) 0.0044(18)
O42 0.047(2) 0.046(2) 0.046(2) -0.0035(19) 0.0039(18) 0.0089(17)
N43 0.039(3) 0.035(2) 0.050(3) 0.004(2) 0.007(2) -0.003(2)
O44 0.045(3) 0.060(3) 0.077(4) 0.019(3) -0.001(2) 0.013(2)
N71 0.057(3) 0.053(3) 0.043(3) -0.005(3) 0.003(2) -0.004(3)
C72 0.042(3) 0.068(4) 0.046(4) 0.002(3) 0.010(3) 0.001(3)
C73 0.081(6) 0.153(11) 0.042(4) -0.013(6) -0.002(4) -0.031(7)
O61 0.052(3) 0.063(3) 0.058(3) 0.015(2) 0.005(2) 0.015(2)
N63 0.035(3) 0.098(6) 0.050(4) -0.028(4) 0.001(2) 0.018(3)
O64 0.057(4) 0.151(7) 0.057(3) 0.024(4) 0.001(3) 0.050(4)
O62 0.046(3) 0.079(4) 0.065(3) -0.004(3) 0.008(2) -0.014(2)

loop_
_atom_type_symbol
_atom_type_description
_atom_type_scat_dispersion_real
_atom_type_scat_dispersion_imag
_atom_type_scat_source
C C 0.0033 0.0016 'International Tables Vol C Tables 4.2.6.8 and 6.1.1.4'
H H 0.0000 0.0000 'International Tables Vol C Tables 4.2.6.8 and 6.1.1.4'
N N 0.0061 0.0033 'International Tables Vol C Tables 4.2.6.8 and 6.1.1.4'
O O 0.0106 0.0060 'International Tables Vol C Tables 4.2.6.8 and 6.1.1.4'
Pr Pr -0.2180 2.8214 'International Tables Vol C Tables 4.2.6.8 and 6.1.1.4'

loop_
_geom_angle_atom_site_label_1
_geom_angle_atom_site_label_2
_geom_angle_atom_site_label_3
_geom_angle
_geom_angle_site_symmetry_1
_geom_angle_site_symmetry_3
_geom_angle_publ_flag
O61 Pr1 O41 138.00(16) . . ?
O61 Pr1 O62 50.10(19) . . ?
O41 Pr1 O62 156.76(19) . . ?
O61 Pr1 O42 149.28(16) . . ?
O41 Pr1 O42 49.99(14) . . ?
O62 Pr1 O42 138.99(17) . . ?
O61 Pr1 O52 115.1(2) . . ?
O41 Pr1 O52 106.63(17) . . ?
O62 Pr1 O52 68.7(2) . . ?
O42 Pr1 O52 72.21(19) . . ?
O61 Pr1 O51 134.55(18) . . ?
O41 Pr1 O51 71.86(19) . . ?
O62 Pr1 O51 89.6(2) . . ?
O42 Pr1 O51 74.09(17) . . ?
O52 Pr1 O51 49.66(19) . . ?
O61 Pr1 N31 76.92(16) . . ?
O41 Pr1 N31 87.86(16) . . ?
O62 Pr1 N31 72.39(15) . . ?
O42 Pr1 N31 131.68(14) . . ?
O52 Pr1 N31 105.94(17) . . ?
O51 Pr1 N31 70.33(17) . . ?
O61 Pr1 N71 74.56(18) . . ?
O41 Pr1 N71 127.33(17) . . ?
O62 Pr1 N71 73.54(18) . . ?
O42 Pr1 N71 81.46(17) . . ?
O52 Pr1 N71 69.07(19) . . ?
O51 Pr1 N71 118.21(19) . . ?
N31 Pr1 N71 144.76(17) . . ?
O61 Pr1 N21 81.68(17) . . ?
O41 Pr1 N21 74.16(18) . . ?
O62 Pr1 N21 126.76(18) . . ?
O42 Pr1 N21 72.97(16) . . ?
O52 Pr1 N21 131.15(16) . . ?
O51 Pr1 N21 142.95(17) . . ?
N31 Pr1 N21 122.77(15) . . ?
N71 Pr1 N21 72.81(17) . . ?
O61 Pr1 N11 66.66(17) . . ?
O41 Pr1 N11 71.63(14) . . ?
O62 Pr1 N11 107.63(17) . . ?
O42 Pr1 N11 113.19(15) . . ?
O52 Pr1 N11 167.22(18) . . ?
O51 Pr1 N11 119.34(18) . . ?
N31 Pr1 N11 61.59(14) . . ?
N71 Pr1 N11 122.44(17) . . ?
N21 Pr1 N11 61.18(15) . . ?
C22 N21 C29 104.3(5) . . ?
C22 N21 Pr1 118.6(4) . . ?
C29 N21 Pr1 137.1(4) . . ?
N21 C22 O23 115.5(5) . . ?
N21 C22 C12 125.2(5) . . ?
O23 C22 C12 119.3(5) . . ?
C22 O23 C24 105.1(4) . . ?
C25 C24 C29 124.4(5) . . ?
C25 C24 O23 129.6(5) . . ?
C29 C24 O23 105.9(4) . . ?
C24 C25 C26 116.2(6) . . ?
C27 C26 C25 121.2(6) . . ?
C26 C27 C28 121.9(7) . . ?
C29 C28 C27 116.9(6) . . ?
C24 C29 C28 119.3(5) . . ?
C24 C29 N21 109.2(5) . . ?
C28 C29 N21 131.4(5) . . ?
C16 N11 C12 117.1(5) . . ?
C16 N11 Pr1 121.0(4) . . ?
C12 N11 Pr1 121.9(3) . . ?
N11 C12 C13 123.1(5) . . ?
N11 C12 C22 112.8(5) . . ?
C13 C12 C22 124.1(6) . . ?
C14 C13 C12 118.7(6) . . ?
C15 C14 C13 119.5(5) . . ?
C14 C15 C16 118.6(5) . . ?
N11 C16 C15 123.0(5) . . ?
N11 C16 C32 113.5(5) . . ?
C15 C16 C32 123.4(5) . . ?
C32 N31 C39 104.3(5) . . ?
C32 N31 Pr1 118.2(4) . . ?
C39 N31 Pr1 137.4(4) . . ?
C39 C34 C35 124.9(6) . . ?
C39 C34 O33 108.3(5) . . ?
C35 C34 O33 126.8(5) . . ?
C34 C35 C36 114.4(6) . . ?
C37 C36 C35 122.1(6) . . ?
C38 C37 C36 122.0(6) . . ?
C37 C38 C39 116.8(6) . . ?
C34 C39 N31 107.7(5) . . ?
C34 C39 C38 119.8(6) . . ?
N31 C39 C38 132.5(6) . . ?
N31 C32 O33 116.5(5) . . ?
N31 C32 C16 125.5(5) . . ?
O33 C32 C16 118.0(4) . . ?
C32 O33 C34 103.1(4) . . ?
N53 O51 Pr1 96.9(4) . . ?
N53 O52 Pr1 97.2(4) . . ?
O54 N53 O51 121.2(7) . . ?
O54 N53 O52 122.5(7) . . ?
O51 N53 O52 116.2(5) . . ?
N43 O41 Pr1 97.1(3) . . ?
N43 O42 Pr1 96.6(3) . . ?
O44 N43 O42 122.1(5) . . ?
O44 N43 O41 121.8(6) . . ?
O42 N43 O41 116.0(5) . . ?
C72 N71 Pr1 177.1(5) . . ?
N71 C72 C73 177.0(9) . . ?
N63 O61 Pr1 96.7(5) . . ?
O62 N63 O64 123.7(9) . . ?
O62 N63 O61 116.8(6) . . ?
O64 N63 O61 119.6(10) . . ?
N63 O62 Pr1 96.4(4) . . ?

loop_
_geom_bond_atom_site_label_1
_geom_bond_atom_site_label_2
_geom_bond_distance
_geom_bond_site_symmetry_2
_geom_bond_publ_flag
Pr1 O61 2.519(5) . ?
Pr1 O41 2.537(5) . ?
Pr1 O62 2.545(6) . ?
Pr1 O42 2.552(5) . ?
Pr1 O52 2.558(6) . ?
Pr1 O51 2.568(5) . ?
Pr1 N31 2.662(5) . ?
Pr1 N71 2.664(6) . ?
Pr1 N21 2.669(5) . ?
Pr1 N11 2.715(5) . ?
N21 C22 1.303(7) . ?
N21 C29 1.405(7) . ?
C22 O23 1.349(7) . ?
C22 C12 1.461(8) . ?
O23 C24 1.405(6) . ?
C24 C25 1.352(8) . ?
C24 C29 1.395(8) . ?
C25 C26 1.393(9) . ?
C26 C27 1.383(11) . ?
C27 C28 1.398(10) . ?
C28 C29 1.391(8) . ?
N11 C16 1.339(7) . ?
N11 C12 1.349(8) . ?
C12 C13 1.382(8) . ?
C13 C14 1.381(9) . ?
C14 C15 1.363(9) . ?
C15 C16 1.400(8) . ?
C16 C32 1.463(8) . ?
N31 C32 1.290(7) . ?
N31 C39 1.407(8) . ?
C34 C39 1.377(8) . ?
C34 C35 1.383(8) . ?
C34 O33 1.393(7) . ?
C35 C36 1.389(10) . ?
C36 C37 1.398(10) . ?
C37 C38 1.375(10) . ?
C38 C39 1.401(9) . ?
C32 O33 1.349(6) . ?
O51 N53 1.265(7) . ?
O52 N53 1.270(8) . ?
N53 O54 1.200(8) . ?
O41 N43 1.271(7) . ?
O42 N43 1.265(7) . ?
N43 O44 1.215(8) . ?
N71 C72 1.123(8) . ?
C72 C73 1.463(10) . ?
O61 N63 1.275(9) . ?
N63 O62 1.243(10) . ?
N63 O64 1.228(9) . ?
